data_4038460
loop_
_publ_author_name
'Vachan, B. S.'
'Karuppasamy, Muthu'
'Jan, Gowsia'
'Bhuvanesh, Nattamai'
'Maheswari, C. Uma'
'Sridharan, Vellaisamy'

_publ_section_title
;
 Direct Access to Bridged Tetrahydroquinolines and Chromanes via an
 InCl<sub>3</sub>-Catalyzed Sequential Three-Component Cascade.
;
_journal_name_full 'The Journal of organic chemistry'
_journal_paper_doi 10.1021/acs.joc.0c00893
_journal_year 2020
_chemical_formula_moiety 'C28 H27 Br N2 O4 S'
_chemical_formula_sum 'C28 H27 Br N2 O4 S'
_chemical_formula_weight 567.48
_space_group_crystal_system monoclinic
_space_group_IT_number 15
_space_group_name_Hall '-C 2yc'
_space_group_name_H-M_alt 'C 1 2/c 1'
_atom_sites_solution_hydrogens geom
_audit_creation_date 2019-09-19
_audit_creation_method
;
Olex2 1.2
(compiled 2018.05.29 svn.r3508 for OlexSys, GUI svn.r5506)
;
_cell_angle_alpha 90
_cell_angle_beta 120.8473(12)
_cell_angle_gamma 90
_cell_formula_units_Z 8
_cell_length_a 28.8676(12)
_cell_length_b 10.9791(5)
_cell_length_c 18.9515(10)
_cell_measurement_reflns_used 9900
_cell_measurement_temperature 110.0
_cell_measurement_theta_max 25.020
_cell_measurement_theta_min 2.179
_cell_volume 5156.8(4)
_computing_cell_refinement 'SAINT V8.38 Bruker AXS Inc., Madison, WI, USA.'
_computing_data_reduction 'SAINT V8.38 Bruker AXS Inc., Madison, WI, USA.'
_computing_molecular_graphics 'Olex2 (Dolomanov et al., 2009)'
_computing_publication_material 'Olex2 (Dolomanov et al., 2009)'
_computing_structure_refinement 'ShelXL (Sheldrick, 2015)'
_computing_structure_solution 'SHELXT 2018/2 (Sheldrick, 2018)'
_diffrn_ambient_temperature 110.0
_diffrn_measured_fraction_theta_full 0.995
_diffrn_measured_fraction_theta_max 0.995
_diffrn_measurement_device_type 'Bruker APEX-II CCD'
_diffrn_measurement_method '\f and \w scans'
_diffrn_radiation_type MoK\a
_diffrn_radiation_wavelength 0.71073
_diffrn_reflns_av_R_equivalents 0.0398
_diffrn_reflns_av_unetI/netI 0.0590
_diffrn_reflns_Laue_measured_fraction_full 0.995
_diffrn_reflns_Laue_measured_fraction_max 0.995
_diffrn_reflns_limit_h_max 34
_diffrn_reflns_limit_h_min -25
_diffrn_reflns_limit_k_max 13
_diffrn_reflns_limit_k_min -13
_diffrn_reflns_limit_l_max 12
_diffrn_reflns_limit_l_min -22
_diffrn_reflns_number 10285
_diffrn_reflns_point_group_measured_fraction_full 0.995
_diffrn_reflns_point_group_measured_fraction_max 0.995
_diffrn_reflns_theta_full 24.996
_diffrn_reflns_theta_max 24.996
_diffrn_reflns_theta_min 2.504
_diffrn_standards_number 0
_exptl_absorpt_coefficient_mu 1.713
_exptl_absorpt_correction_T_max 0.3309
_exptl_absorpt_correction_T_min 0.1198
_exptl_absorpt_correction_type multi-scan
_exptl_absorpt_process_details
'SADABS-2016/2 (Bruker,2016/2) was used for absorption correction. wR2(int) was 0.1263 before and 0.0632 after correction. The Ratio of minimum to maximum transmission is 0.3620. The \l/2 correction factor is Not present.'
_exptl_crystal_colour yellow
_exptl_crystal_colour_primary yellow
_exptl_crystal_density_diffrn 1.462
_exptl_crystal_description block
_exptl_crystal_F_000 2336
_exptl_crystal_size_max 0.412
_exptl_crystal_size_mid 0.358
_exptl_crystal_size_min 0.243
_refine_diff_density_max 0.431
_refine_diff_density_min -0.711
_refine_diff_density_rms 0.066
_refine_ls_extinction_method none
_refine_ls_goodness_of_fit_ref 1.021
_refine_ls_hydrogen_treatment constr
_refine_ls_matrix_type full
_refine_ls_number_parameters 387
_refine_ls_number_reflns 4511
_refine_ls_number_restraints 311
_refine_ls_restrained_S_all 0.998
_refine_ls_R_factor_all 0.0692
_refine_ls_R_factor_gt 0.0448
_refine_ls_shift/su_max 0.001
_refine_ls_shift/su_mean 0.000
_refine_ls_structure_factor_coef Fsqd
_refine_ls_weighting_details 'w=1/[\s^2^(Fo^2^)+(0.0488P)^2^+6.1654P] where P=(Fo^2^+2Fc^2^)/3'
_refine_ls_weighting_scheme calc
_refine_ls_wR_factor_gt 0.0988
_refine_ls_wR_factor_ref 0.1122
_reflns_Friedel_coverage 0.000
_reflns_number_gt 3346
_reflns_number_total 4511
_reflns_threshold_expression 'I > 2\s(I)'
_cod_data_source_file jo0c00893_si_002.cif
_cod_data_source_block vbs2n
_cod_database_code 4038460
_shelx_shelxl_version_number 2018/3
_shelx_space_group_comment
;
The symmetry employed for this shelxl refinement is uniquely defined
by the following loop, which should always be used as a source of
symmetry information in preference to the above space-group names.
They are only intended as comments.
;
_shelx_estimated_absorpt_t_max 0.681
_shelx_estimated_absorpt_t_min 0.539
_olex2_refinement_description
;
1. Fixed Uiso
 At 1.2 times of:
  All C(H) groups, All C(H,H) groups
 At 1.5 times of:
  All C(H,H,H) groups
2. Restrained distances
 O4-C20 \\sim O4A-C20A
 with sigma of 0.02
 O4-C19 \\sim O4A-C19
 with sigma of 0.02
 C19-C20 \\sim C20-C20A
 with sigma of 0.02
3. Uiso/Uaniso restraints and constraints
Br1 \\sim C1 \\sim C2 \\sim C8 \\sim C9 \\sim C10 \\sim C11 \\sim Br1A \\sim
C1A \\sim C2A \\sim C8A \\sim C9A \\sim C10A \\sim C11A: within 2A with sigma
of 0.02 and sigma for terminal atoms of 0.04
Uanis(O4) = Uanis(O4A)
Uanis(C20) = Uanis(C20A)
Uanis(C1A) = Uanis(C1)
Uanis(C2) = Uanis(C2A)
4. Rigid body (RIGU) restrains
 Br1, C1, C2, C8, C9, C10, C11, Br1A, C1A, C2A, C8A, C9A, C10A, C11A
 with sigma for 1-2 distances of 0.02 and sigma for 1-3 distances of 0.02
5. Same fragment restrains
{Br1, C1, C2, C8, C9, C10, C11} sigma for 1-2: 0.02, 1-3: 0.04
as
{Br1A, C1A, C2A, C8A, C9A, C10A, C11A}
6. Others
 Sof(H3B)=Sof(Br1A)=Sof(C1A)=Sof(C2A)=Sof(C8A)=Sof(H8A)=Sof(C9A)=Sof(H9A)=
 Sof(C10A)=Sof(C11A)=Sof(H11A)=Sof(O4A)=Sof(C20A)=Sof(H20D)=Sof(H20E)=Sof(H20F)=
 1-FVAR(1)
 Sof(H3A)=Sof(Br1)=Sof(C1)=Sof(C2)=Sof(C8)=Sof(H8)=Sof(C9)=Sof(H9)=Sof(C10)=
 Sof(C11)=Sof(H11)=Sof(O4)=Sof(C20)=Sof(H20A)=Sof(H20B)=Sof(H20C)=FVAR(1)
7.a Ternary CH refined with riding coordinates:
 C3(H3A), C3(H3B), C5(H5)
7.b Secondary CH2 refined with riding coordinates:
 C4(H4A,H4B), C22(H22A,H22B)
7.c Aromatic/amide H refined with riding coordinates:
 C8(H8), C9(H9), C11(H11), C8A(H8A), C9A(H9A), C11A(H11A), C13(H13), C14(H14),
 C16(H16), C17(H17), C24(H24), C25(H25), C26(H26), C27(H27), C28(H28)
7.d Idealised Me refined as rotating group:
 C18(H18A,H18B,H18C), C20(H20A,H20B,H20C), C21(H21A,H21B,H21C), C20A(H20D,H20E,
 H20F)
;
_olex2_submission_special_instructions 'No special instructions were received'

loop_
_space_group_symop_operation_xyz
'x, y, z'
'-x, y, -z+1/2'
'x+1/2, y+1/2, z'
'-x+1/2, y+1/2, -z+1/2'
'-x, -y, -z'
'x, -y, z-1/2'
'-x+1/2, -y+1/2, -z'
'x+1/2, -y+1/2, z-1/2'

loop_
_atom_site_label
_atom_site_type_symbol
_atom_site_fract_x
_atom_site_fract_y
_atom_site_fract_z
_atom_site_U_iso_or_equiv
_atom_site_adp_type
_atom_site_occupancy
_atom_site_site_symmetry_order
_atom_site_calc_flag
_atom_site_refinement_flags_posn
_atom_site_refinement_flags_adp
_atom_site_refinement_flags_occupancy
_atom_site_disorder_assembly
_atom_site_disorder_group
S1 S 0.64196(3) -0.00854(7) 0.70819(5) 0.0281(2) Uani 1 1 d . . . . .
O1 O 0.68967(8) -0.06821(19) 0.72075(14) 0.0368(6) Uani 1 1 d . . . . .
O2 O 0.60254(9) -0.07633(19) 0.71589(15) 0.0384(6) Uani 1 1 d . . . . .
O3 O 0.76294(9) 0.5637(2) 0.96473(14) 0.0369(6) Uani 1 1 d . . . . .
N1 N 0.66388(9) 0.1028(2) 0.77658(14) 0.0212(6) Uani 1 1 d . . . . .
N2 N 0.74864(9) 0.1966(2) 0.87072(14) 0.0208(6) Uani 1 1 d . . . . .
C3 C 0.66958(13) 0.3679(3) 0.78567(17) 0.0278(8) Uani 1 1 d . . . . .
H3A H 0.651163 0.443917 0.755005 0.033 Uiso 0.750(5) 1 calc R . P A 1
H3B H 0.654303 0.445946 0.755271 0.033 Uiso 0.250(5) 1 calc R . P A 2
C4 C 0.68919(12) 0.2942(3) 0.73820(17) 0.0244(7) Uani 1 1 d . . . . .
H4A H 0.659267 0.279370 0.681311 0.029 Uiso 1 1 calc R . . . .
H4B H 0.718408 0.337976 0.736011 0.029 Uiso 1 1 calc R . . . .
C5 C 0.70971(11) 0.1759(3) 0.78383(17) 0.0206(7) Uani 1 1 d . . . . .
H5 H 0.727598 0.128717 0.759201 0.025 Uiso 1 1 calc R . . . .
C6 C 0.71955(12) 0.3993(3) 0.86852(17) 0.0234(7) Uani 1 1 d . . . . .
C7 C 0.75652(11) 0.3085(3) 0.90666(17) 0.0214(7) Uani 1 1 d . . . . .
Br1 Br 0.52249(3) 0.35705(10) 0.88102(5) 0.0462(3) Uani 0.750(5) 1 d D U P A 1
C1 C 0.6287(3) 0.1608(4) 0.7965(5) 0.0156(12) Uani 0.750(5) 1 d D U P A 1
C2 C 0.6295(3) 0.2874(4) 0.8012(5) 0.0162(12) Uani 0.750(5) 1 d D U P A 1
C8 C 0.5961(3) 0.0932(5) 0.8170(4) 0.0214(13) Uani 0.750(5) 1 d D U P A 1
H8 H 0.596037 0.006774 0.814332 0.026 Uiso 0.750(5) 1 calc R . P A 1
C9 C 0.5641(2) 0.1514(5) 0.8409(3) 0.0245(12) Uani 0.750(5) 1 d D U P A 1
H9 H 0.541734 0.105707 0.854412 0.029 Uiso 0.750(5) 1 calc R . P A 1
C10 C 0.5649(2) 0.2776(6) 0.8451(3) 0.0234(12) Uani 0.750(5) 1 d D U P A 1
C11 C 0.5975(2) 0.3451(5) 0.8269(4) 0.0239(13) Uani 0.750(5) 1 d D U P A 1
H11 H 0.598353 0.431321 0.831849 0.029 Uiso 0.750(5) 1 calc R . P A 1
Br1A Br 0.51905(10) 0.4370(11) 0.8454(5) 0.143(4) Uani 0.250(5) 1 d D U P A 2
C1A C 0.6268(10) 0.1938(19) 0.7892(18) 0.0156(12) Uani 0.250(5) 1 d D U P A 2
C2A C 0.6344(10) 0.3182(18) 0.7936(17) 0.0162(12) Uani 0.250(5) 1 d D U P A 2
C8A C 0.5922(8) 0.1391(14) 0.8115(14) 0.027(4) Uani 0.250(5) 1 d D U P A 2
H8A H 0.590412 0.052904 0.813564 0.032 Uiso 0.250(5) 1 calc R . P A 2
C9A C 0.5605(7) 0.2108(18) 0.8306(12) 0.028(4) Uani 0.250(5) 1 d D U P A 2
H9A H 0.536723 0.174926 0.845401 0.034 Uiso 0.250(5) 1 calc R . P A 2
C10A C 0.5646(7) 0.3352(17) 0.8275(12) 0.041(4) Uani 0.250(5) 1 d D U P A 2
C11A C 0.6008(8) 0.3884(17) 0.8109(13) 0.036(4) Uani 0.250(5) 1 d D U P A 2
H11A H 0.603261 0.474730 0.811148 0.043 Uiso 0.250(5) 1 calc R . P A 2
C12 C 0.60933(12) 0.0570(3) 0.60981(18) 0.0263(7) Uani 1 1 d . . . . .
C13 C 0.63617(13) 0.0666(3) 0.5675(2) 0.0334(8) Uani 1 1 d . . . . .
H13 H 0.672286 0.038500 0.591568 0.040 Uiso 1 1 calc R . . . .
C14 C 0.61056(14) 0.1171(3) 0.4901(2) 0.0369(9) Uani 1 1 d . . . . .
H14 H 0.629398 0.124612 0.461386 0.044 Uiso 1 1 calc R . . . .
C15 C 0.55729(13) 0.1575(3) 0.45321(19) 0.0328(8) Uani 1 1 d . . . . .
C16 C 0.53113(13) 0.1480(3) 0.4972(2) 0.0328(8) Uani 1 1 d . . . . .
H16 H 0.495053 0.176328 0.473174 0.039 Uiso 1 1 calc R . . . .
C17 C 0.55622(12) 0.0983(3) 0.57498(19) 0.0279(8) Uani 1 1 d . . . . .
H17 H 0.537768 0.092168 0.604354 0.034 Uiso 1 1 calc R . . . .
C18 C 0.52922(15) 0.2129(4) 0.3683(2) 0.0514(11) Uani 1 1 d . . . . .
H18A H 0.529112 0.301844 0.372767 0.077 Uiso 1 1 calc GR . . . .
H18B H 0.491982 0.183158 0.337036 0.077 Uiso 1 1 calc GR . . . .
H18C H 0.548344 0.189750 0.340028 0.077 Uiso 1 1 calc GR . . . .
C19 C 0.72586(12) 0.5217(3) 0.90219(18) 0.0264(7) Uani 1 1 d D . . . .
O4 O 0.67923(19) 0.5885(5) 0.8563(3) 0.0341(14) Uani 0.750(5) 1 d D . P A 1
C20 C 0.6822(2) 0.7145(6) 0.8803(6) 0.0394(19) Uani 0.750(5) 1 d D . P A 1
H20A H 0.647543 0.754487 0.843947 0.059 Uiso 0.750(5) 1 calc GR . P A 1
H20B H 0.710745 0.755808 0.876028 0.059 Uiso 0.750(5) 1 calc GR . P A 1
H20C H 0.690246 0.718717 0.937155 0.059 Uiso 0.750(5) 1 calc GR . P A 1
C21 C 0.80672(11) 0.3207(3) 0.99014(18) 0.0275(7) Uani 1 1 d . . . . .
H21A H 0.803663 0.268356 1.029454 0.041 Uiso 1 1 calc GR . . . .
H21B H 0.810959 0.405607 1.008369 0.041 Uiso 1 1 calc GR . . . .
H21C H 0.838201 0.295971 0.986897 0.041 Uiso 1 1 calc GR . . . .
C22 C 0.78165(12) 0.0901(3) 0.91311(19) 0.0260(7) Uani 1 1 d . . . . .
H22A H 0.759096 0.016252 0.890301 0.031 Uiso 1 1 calc R . . . .
H22B H 0.792894 0.095307 0.971930 0.031 Uiso 1 1 calc R . . . .
C23 C 0.83155(11) 0.0754(3) 0.90694(17) 0.0229(7) Uani 1 1 d . . . . .
C24 C 0.84613(12) 0.1596(3) 0.86762(18) 0.0256(7) Uani 1 1 d . . . . .
H24 H 0.823845 0.228646 0.842306 0.031 Uiso 1 1 calc R . . . .
C25 C 0.89292(12) 0.1449(3) 0.86449(19) 0.0281(7) Uani 1 1 d . . . . .
H25 H 0.902473 0.203344 0.837169 0.034 Uiso 1 1 calc R . . . .
C26 C 0.92544(13) 0.0443(3) 0.9016(2) 0.0348(9) Uani 1 1 d . . . . .
H26 H 0.957740 0.034206 0.900432 0.042 Uiso 1 1 calc R . . . .
C27 C 0.91103(13) -0.0409(3) 0.9400(2) 0.0364(9) Uani 1 1 d . . . . .
H27 H 0.933203 -0.110286 0.964939 0.044 Uiso 1 1 calc R . . . .
C28 C 0.86403(12) -0.0258(3) 0.94240(19) 0.0294(8) Uani 1 1 d . . . . .
H28 H 0.854103 -0.085406 0.968592 0.035 Uiso 1 1 calc R . . . .
O4A O 0.6915(7) 0.6037(16) 0.8469(12) 0.0341(14) Uani 0.250(5) 1 d D . P A 2
C20A C 0.7002(10) 0.726(2) 0.881(2) 0.0394(19) Uani 0.250(5) 1 d D . P A 2
H20D H 0.672060 0.780013 0.840793 0.059 Uiso 0.250(5) 1 calc GR . P A 2
H20E H 0.735649 0.755069 0.893036 0.059 Uiso 0.250(5) 1 calc GR . P A 2
H20F H 0.698897 0.724195 0.931419 0.059 Uiso 0.250(5) 1 calc GR . P A 2

loop_
_atom_site_aniso_label
_atom_site_aniso_U_11
_atom_site_aniso_U_22
_atom_site_aniso_U_33
_atom_site_aniso_U_23
_atom_site_aniso_U_13
_atom_site_aniso_U_12
S1 0.0227(4) 0.0212(4) 0.0339(5) -0.0012(3) 0.0100(3) -0.0016(3)
O1 0.0262(12) 0.0232(11) 0.0508(15) -0.0061(11) 0.0123(11) 0.0066(10)
O2 0.0309(12) 0.0292(12) 0.0497(15) 0.0042(11) 0.0167(11) -0.0107(10)
O3 0.0322(12) 0.0346(13) 0.0373(13) -0.0157(11) 0.0130(11) -0.0043(11)
N1 0.0169(12) 0.0236(13) 0.0227(13) 0.0001(10) 0.0098(10) -0.0010(10)
N2 0.0189(12) 0.0231(13) 0.0187(13) 0.0023(10) 0.0084(10) 0.0027(10)
C3 0.0338(18) 0.0229(15) 0.0143(15) -0.0004(12) 0.0035(13) 0.0085(14)
C4 0.0275(16) 0.0241(16) 0.0191(15) 0.0000(13) 0.0103(13) -0.0009(13)
C5 0.0189(15) 0.0246(15) 0.0204(15) -0.0020(12) 0.0116(12) -0.0014(12)
C6 0.0255(16) 0.0225(15) 0.0178(15) -0.0012(12) 0.0081(13) 0.0002(13)
C7 0.0207(15) 0.0254(16) 0.0204(15) 0.0024(13) 0.0122(13) -0.0024(13)
Br1 0.0296(3) 0.0670(6) 0.0502(4) -0.0293(4) 0.0264(3) -0.0070(3)
C1 0.0119(15) 0.018(3) 0.013(2) 0.003(3) 0.0037(15) 0.003(3)
C2 0.0118(19) 0.021(4) 0.013(2) 0.001(2) 0.0040(13) -0.002(2)
C8 0.018(2) 0.023(3) 0.021(2) -0.001(3) 0.0081(19) -0.002(2)
C9 0.021(2) 0.029(3) 0.025(2) -0.004(2) 0.0119(19) -0.005(2)
C10 0.019(2) 0.026(3) 0.025(3) -0.005(2) 0.0107(18) -0.001(3)
C11 0.017(2) 0.027(3) 0.019(3) -0.004(2) 0.0021(19) 0.001(2)
Br1A 0.0273(11) 0.247(9) 0.137(5) -0.158(6) 0.0288(16) -0.017(2)
C1A 0.0119(15) 0.018(3) 0.013(2) 0.003(3) 0.0037(15) 0.003(3)
C2A 0.0118(19) 0.021(4) 0.013(2) 0.001(2) 0.0040(13) -0.002(2)
C8A 0.024(6) 0.026(7) 0.022(6) 0.000(7) 0.007(5) -0.007(6)
C9A 0.019(5) 0.043(8) 0.030(6) -0.007(7) 0.018(5) -0.010(7)
C10A 0.021(6) 0.060(9) 0.038(7) -0.033(7) 0.012(6) -0.008(7)
C11A 0.023(6) 0.041(8) 0.032(7) -0.020(7) 0.005(5) 0.006(6)
C12 0.0238(16) 0.0214(15) 0.0275(17) -0.0096(14) 0.0087(13) -0.0043(13)
C13 0.0245(17) 0.0386(19) 0.0345(19) -0.0091(16) 0.0132(15) 0.0020(15)
C14 0.0347(19) 0.046(2) 0.036(2) -0.0129(16) 0.0223(16) -0.0058(17)
C15 0.0338(19) 0.0310(18) 0.0266(18) -0.0067(15) 0.0104(15) -0.0056(15)
C16 0.0236(16) 0.0313(17) 0.0356(19) -0.0045(15) 0.0095(15) -0.0026(14)
C17 0.0236(16) 0.0254(16) 0.0331(18) -0.0033(14) 0.0133(14) -0.0036(13)
C18 0.046(2) 0.066(3) 0.033(2) 0.0032(19) 0.0141(18) -0.006(2)
C19 0.0325(17) 0.0249(16) 0.0226(16) 0.0001(14) 0.0147(14) 0.0019(14)
O4 0.046(3) 0.0219(18) 0.0284(19) -0.0008(13) 0.0145(16) 0.0083(19)
C20 0.040(5) 0.022(2) 0.047(2) -0.0073(19) 0.016(4) 0.005(3)
C21 0.0224(16) 0.0347(17) 0.0209(16) -0.0014(14) 0.0080(13) -0.0024(14)
C22 0.0244(16) 0.0230(16) 0.0266(16) 0.0080(13) 0.0103(13) 0.0030(13)
C23 0.0192(15) 0.0217(15) 0.0215(15) -0.0025(13) 0.0059(12) -0.0003(13)
C24 0.0211(15) 0.0230(16) 0.0294(17) 0.0023(14) 0.0107(13) 0.0049(13)
C25 0.0245(16) 0.0307(17) 0.0289(17) -0.0036(14) 0.0134(14) 0.0002(14)
C26 0.0235(17) 0.041(2) 0.0346(19) -0.0119(17) 0.0110(15) 0.0037(15)
C27 0.0300(18) 0.0301(18) 0.0362(19) -0.0026(16) 0.0078(15) 0.0129(15)
C28 0.0306(17) 0.0229(16) 0.0259(17) 0.0001(13) 0.0082(14) 0.0032(14)
O4A 0.046(3) 0.0219(18) 0.0284(19) -0.0008(13) 0.0145(16) 0.0083(19)
C20A 0.040(5) 0.022(2) 0.047(2) -0.0073(19) 0.016(4) 0.005(3)

loop_
_atom_type_symbol
_atom_type_description
_atom_type_scat_dispersion_real
_atom_type_scat_dispersion_imag
_atom_type_scat_source
C C 0.0033 0.0016 'International Tables Vol C Tables 4.2.6.8 and 6.1.1.4'
H H 0.0000 0.0000 'International Tables Vol C Tables 4.2.6.8 and 6.1.1.4'
Br Br -0.2901 2.4595 'International Tables Vol C Tables 4.2.6.8 and 6.1.1.4'
N N 0.0061 0.0033 'International Tables Vol C Tables 4.2.6.8 and 6.1.1.4'
O O 0.0106 0.0060 'International Tables Vol C Tables 4.2.6.8 and 6.1.1.4'
S S 0.1246 0.1234 'International Tables Vol C Tables 4.2.6.8 and 6.1.1.4'

loop_
_geom_angle_atom_site_label_1
_geom_angle_atom_site_label_2
_geom_angle_atom_site_label_3
_geom_angle
_geom_angle_site_symmetry_1
_geom_angle_site_symmetry_3
_geom_angle_publ_flag
O1 S1 N1 105.03(12) . . ?
O1 S1 C12 108.12(16) . . ?
O2 S1 O1 119.59(14) . . ?
O2 S1 N1 108.05(14) . . ?
O2 S1 C12 107.49(14) . . ?
N1 S1 C12 108.11(13) . . ?
C5 N1 S1 115.8(2) . . ?
C5 N1 C1A 106.6(8) . . ?
C1 N1 S1 120.5(4) . . ?
C1 N1 C5 117.5(3) . . ?
C1A N1 S1 125.0(11) . . ?
C5 N2 C22 113.8(2) . . ?
C7 N2 C5 122.5(2) . . ?
C7 N2 C22 123.4(2) . . ?
C4 C3 H3A 110.4 . . ?
C4 C3 H3B 107.7 . . ?
C4 C3 C6 106.6(3) . . ?
C4 C3 C2 109.8(3) . . ?
C6 C3 H3A 110.4 . . ?
C6 C3 H3B 107.7 . . ?
C6 C3 C2 109.0(4) . . ?
C2 C3 H3A 110.4 . . ?
C2A C3 H3B 107.7 . . ?
C2A C3 C4 114.7(11) . . ?
C2A C3 C6 112.2(14) . . ?
C3 C4 H4A 110.5 . . ?
C3 C4 H4B 110.5 . . ?
H4A C4 H4B 108.7 . . ?
C5 C4 C3 106.0(2) . . ?
C5 C4 H4A 110.5 . . ?
C5 C4 H4B 110.5 . . ?
N1 C5 C4 110.0(2) . . ?
N1 C5 H5 108.9 . . ?
N2 C5 N1 108.7(2) . . ?
N2 C5 C4 111.3(2) . . ?
N2 C5 H5 108.9 . . ?
C4 C5 H5 108.9 . . ?
C7 C6 C3 116.7(3) . . ?
C7 C6 C19 123.6(3) . . ?
C19 C6 C3 119.8(2) . . ?
N2 C7 C21 115.3(2) . . ?
C6 C7 N2 120.5(2) . . ?
C6 C7 C21 124.2(3) . . ?
C2 C1 N1 118.6(5) . . ?
C2 C1 C8 120.1(5) . . ?
C8 C1 N1 121.1(4) . . ?
C1 C2 C3 122.0(5) . . ?
C1 C2 C11 118.9(5) . . ?
C11 C2 C3 118.9(4) . . ?
C1 C8 H8 119.8 . . ?
C9 C8 C1 120.3(5) . . ?
C9 C8 H8 119.8 . . ?
C8 C9 H9 120.4 . . ?
C8 C9 C10 119.1(5) . . ?
C10 C9 H9 120.4 . . ?
C9 C10 Br1 119.0(5) . . ?
C11 C10 Br1 119.6(4) . . ?
C11 C10 C9 121.3(5) . . ?
C2 C11 H11 119.9 . . ?
C10 C11 C2 120.2(5) . . ?
C10 C11 H11 119.9 . . ?
C2A C1A N1 122.7(16) . . ?
C2A C1A C8A 121.4(16) . . ?
C8A C1A N1 114.9(14) . . ?
C3 C2A C1A 123.3(17) . . ?
C3 C2A C11A 119.9(16) . . ?
C1A C2A C11A 116.8(16) . . ?
C1A C8A H8A 119.9 . . ?
C9A C8A C1A 120.2(14) . . ?
C9A C8A H8A 119.9 . . ?
C8A C9A H9A 121.0 . . ?
C10A C9A C8A 118.0(13) . . ?
C10A C9A H9A 121.0 . . ?
C9A C10A Br1A 119.9(13) . . ?
C11A C10A Br1A 118.3(13) . . ?
C11A C10A C9A 121.8(13) . . ?
C2A C11A H11A 119.3 . . ?
C10A C11A C2A 121.3(14) . . ?
C10A C11A H11A 119.3 . . ?
C13 C12 S1 119.7(2) . . ?
C13 C12 C17 120.6(3) . . ?
C17 C12 S1 119.7(3) . . ?
C12 C13 H13 120.1 . . ?
C14 C13 C12 119.8(3) . . ?
C14 C13 H13 120.1 . . ?
C13 C14 H14 119.5 . . ?
C13 C14 C15 121.0(3) . . ?
C15 C14 H14 119.5 . . ?
C14 C15 C18 120.9(3) . . ?
C16 C15 C14 118.3(3) . . ?
C16 C15 C18 120.7(3) . . ?
C15 C16 H16 119.2 . . ?
C17 C16 C15 121.6(3) . . ?
C17 C16 H16 119.2 . . ?
C12 C17 H17 120.6 . . ?
C16 C17 C12 118.8(3) . . ?
C16 C17 H17 120.6 . . ?
C15 C18 H18A 109.5 . . ?
C15 C18 H18B 109.5 . . ?
C15 C18 H18C 109.5 . . ?
H18A C18 H18B 109.5 . . ?
H18A C18 H18C 109.5 . . ?
H18B C18 H18C 109.5 . . ?
O3 C19 C6 129.0(3) . . ?
O3 C19 O4 120.1(4) . . ?
O3 C19 O4A 115.8(10) . . ?
O4 C19 C6 110.6(3) . . ?
O4A C19 C6 113.4(10) . . ?
C19 O4 C20 115.4(5) . . ?
O4 C20 H20A 109.5 . . ?
O4 C20 H20B 109.5 . . ?
O4 C20 H20C 109.5 . . ?
H20A C20 H20B 109.5 . . ?
H20A C20 H20C 109.5 . . ?
H20B C20 H20C 109.5 . . ?
C7 C21 H21A 109.5 . . ?
C7 C21 H21B 109.5 . . ?
C7 C21 H21C 109.5 . . ?
H21A C21 H21B 109.5 . . ?
H21A C21 H21C 109.5 . . ?
H21B C21 H21C 109.5 . . ?
N2 C22 H22A 108.5 . . ?
N2 C22 H22B 108.5 . . ?
N2 C22 C23 114.9(2) . . ?
H22A C22 H22B 107.5 . . ?
C23 C22 H22A 108.5 . . ?
C23 C22 H22B 108.5 . . ?
C24 C23 C22 122.4(3) . . ?
C24 C23 C28 118.7(3) . . ?
C28 C23 C22 118.9(3) . . ?
C23 C24 H24 119.5 . . ?
C23 C24 C25 121.1(3) . . ?
C25 C24 H24 119.5 . . ?
C24 C25 H25 120.3 . . ?
C26 C25 C24 119.4(3) . . ?
C26 C25 H25 120.3 . . ?
C25 C26 H26 120.0 . . ?
C27 C26 C25 120.1(3) . . ?
C27 C26 H26 120.0 . . ?
C26 C27 H27 120.0 . . ?
C26 C27 C28 120.1(3) . . ?
C28 C27 H27 120.0 . . ?
C23 C28 C27 120.6(3) . . ?
C23 C28 H28 119.7 . . ?
C27 C28 H28 119.7 . . ?
C19 O4A C20A 112.4(19) . . ?
O4A C20A H20D 109.5 . . ?
O4A C20A H20E 109.5 . . ?
O4A C20A H20F 109.5 . . ?
H20D C20A H20E 109.5 . . ?
H20D C20A H20F 109.5 . . ?
H20E C20A H20F 109.5 . . ?

loop_
_geom_bond_atom_site_label_1
_geom_bond_atom_site_label_2
_geom_bond_distance
_geom_bond_site_symmetry_2
_geom_bond_publ_flag
S1 O1 1.431(2) . ?
S1 O2 1.428(2) . ?
S1 N1 1.654(2) . ?
S1 C12 1.755(3) . ?
O3 C19 1.209(3) . ?
N1 C5 1.492(4) . ?
N1 C1 1.404(7) . ?
N1 C1A 1.57(2) . ?
N2 C5 1.459(3) . ?
N2 C7 1.366(4) . ?
N2 C22 1.461(4) . ?
C3 H3A 1.0000 . ?
C3 H3B 1.0000 . ?
C3 C4 1.519(4) . ?
C3 C6 1.530(4) . ?
C3 C2 1.599(6) . ?
C3 C2A 1.229(18) . ?
C4 H4A 0.9900 . ?
C4 H4B 0.9900 . ?
C4 C5 1.504(4) . ?
C5 H5 1.0000 . ?
C6 C7 1.365(4) . ?
C6 C19 1.459(4) . ?
C7 C21 1.507(4) . ?
Br1 C10 1.892(5) . ?
C1 C2 1.393(5) . ?
C1 C8 1.400(6) . ?
C2 C11 1.396(6) . ?
C8 H8 0.9500 . ?
C8 C9 1.378(7) . ?
C9 H9 0.9500 . ?
C9 C10 1.387(7) . ?
C10 C11 1.374(8) . ?
C11 H11 0.9500 . ?
Br1A C10A 1.885(13) . ?
C1A C2A 1.379(15) . ?
C1A C8A 1.404(15) . ?
C2A C11A 1.403(15) . ?
C8A H8A 0.9500 . ?
C8A C9A 1.386(16) . ?
C9A H9A 0.9500 . ?
C9A C10A 1.375(16) . ?
C10A C11A 1.367(17) . ?
C11A H11A 0.9500 . ?
C12 C13 1.376(5) . ?
C12 C17 1.398(4) . ?
C13 H13 0.9500 . ?
C13 C14 1.375(5) . ?
C14 H14 0.9500 . ?
C14 C15 1.396(5) . ?
C15 C16 1.387(5) . ?
C15 C18 1.509(5) . ?
C16 H16 0.9500 . ?
C16 C17 1.378(5) . ?
C17 H17 0.9500 . ?
C18 H18A 0.9800 . ?
C18 H18B 0.9800 . ?
C18 H18C 0.9800 . ?
C19 O4 1.380(5) . ?
C19 O4A 1.351(14) . ?
O4 C20 1.445(6) . ?
C20 H20A 0.9800 . ?
C20 H20B 0.9800 . ?
C20 H20C 0.9800 . ?
C21 H21A 0.9800 . ?
C21 H21B 0.9800 . ?
C21 H21C 0.9800 . ?
C22 H22A 0.9900 . ?
C22 H22B 0.9900 . ?
C22 C23 1.512(4) . ?
C23 C24 1.381(4) . ?
C23 C28 1.385(4) . ?
C24 H24 0.9500 . ?
C24 C25 1.391(4) . ?
C25 H25 0.9500 . ?
C25 C26 1.385(4) . ?
C26 H26 0.9500 . ?
C26 C27 1.375(5) . ?
C27 H27 0.9500 . ?
C27 C28 1.391(5) . ?
C28 H28 0.9500 . ?
O4A C20A 1.449(16) . ?
C20A H20D 0.9800 . ?
C20A H20E 0.9800 . ?
C20A H20F 0.9800 . ?

loop_
_geom_torsion_atom_site_label_1
_geom_torsion_atom_site_label_2
_geom_torsion_atom_site_label_3
_geom_torsion_atom_site_label_4
_geom_torsion
_geom_torsion_site_symmetry_1
_geom_torsion_site_symmetry_2
_geom_torsion_site_symmetry_3
_geom_torsion_site_symmetry_4
_geom_torsion_publ_flag
S1 N1 C5 N2 -137.0(2) . . . . ?
S1 N1 C5 C4 100.9(2) . . . . ?
S1 N1 C1 C2 -134.7(6) . . . . ?
S1 N1 C1 C8 49.7(8) . . . . ?
S1 N1 C1A C2A -131(2) . . . . ?
S1 N1 C1A C8A 60(2) . . . . ?
S1 C12 C13 C14 179.5(2) . . . . ?
S1 C12 C17 C16 -179.1(2) . . . . ?
O1 S1 N1 C5 45.1(2) . . . . ?
O1 S1 N1 C1 -163.6(3) . . . . ?
O1 S1 N1 C1A -178.5(10) . . . . ?
O1 S1 C12 C13 -13.2(3) . . . . ?
O1 S1 C12 C17 166.4(2) . . . . ?
O2 S1 N1 C5 173.76(18) . . . . ?
O2 S1 N1 C1 -34.9(3) . . . . ?
O2 S1 N1 C1A -49.8(10) . . . . ?
O2 S1 C12 C13 -143.6(3) . . . . ?
O2 S1 C12 C17 36.0(3) . . . . ?
O3 C19 O4 C20 10.2(6) . . . . ?
O3 C19 O4A C20A -11.2(19) . . . . ?
N1 S1 C12 C13 100.0(3) . . . . ?
N1 S1 C12 C17 -80.4(3) . . . . ?
N1 C1 C2 C3 -0.8(10) . . . . ?
N1 C1 C2 C11 -175.3(6) . . . . ?
N1 C1 C8 C9 176.3(6) . . . . ?
N1 C1A C2A C3 2(4) . . . . ?
N1 C1A C2A C11A -176(2) . . . . ?
N1 C1A C8A C9A 175.0(19) . . . . ?
N2 C22 C23 C24 3.0(4) . . . . ?
N2 C22 C23 C28 -177.3(3) . . . . ?
C3 C4 C5 N1 68.2(3) . . . . ?
C3 C4 C5 N2 -52.4(3) . . . . ?
C3 C6 C7 N2 0.9(5) . . . . ?
C3 C6 C7 C21 -177.0(3) . . . . ?
C3 C6 C19 O3 -177.5(3) . . . . ?
C3 C6 C19 O4 8.8(5) . . . . ?
C3 C6 C19 O4A -13.7(9) . . . . ?
C3 C2 C11 C10 -176.4(5) . . . . ?
C3 C2A C11A C10A -174(2) . . . . ?
C4 C3 C6 C7 -42.5(4) . . . . ?
C4 C3 C6 C19 136.9(3) . . . . ?
C4 C3 C2 C1 19.8(8) . . . . ?
C4 C3 C2 C11 -165.6(5) . . . . ?
C4 C3 C2A C1A 23(3) . . . . ?
C4 C3 C2A C11A -159.0(18) . . . . ?
C5 N1 C1 C2 16.2(8) . . . . ?
C5 N1 C1 C8 -159.4(6) . . . . ?
C5 N1 C1A C2A 8(3) . . . . ?
C5 N1 C1A C8A -159.9(18) . . . . ?
C5 N2 C7 C6 16.2(4) . . . . ?
C5 N2 C7 C21 -165.7(3) . . . . ?
C5 N2 C22 C23 85.8(3) . . . . ?
C6 C3 C4 C5 66.9(3) . . . . ?
C6 C3 C2 C1 -96.7(7) . . . . ?
C6 C3 C2 C11 77.8(6) . . . . ?
C6 C3 C2A C1A -99(3) . . . . ?
C6 C3 C2A C11A 79(2) . . . . ?
C6 C19 O4 C20 -175.5(4) . . . . ?
C6 C19 O4A C20A -177.3(14) . . . . ?
C7 N2 C5 N1 -109.7(3) . . . . ?
C7 N2 C5 C4 11.6(4) . . . . ?
C7 N2 C22 C23 -88.6(4) . . . . ?
C7 C6 C19 O3 1.9(6) . . . . ?
C7 C6 C19 O4 -171.8(3) . . . . ?
C7 C6 C19 O4A 165.7(9) . . . . ?
Br1 C10 C11 C2 179.3(5) . . . . ?
C1 N1 C5 N2 70.7(4) . . . . ?
C1 N1 C5 C4 -51.4(5) . . . . ?
C1 C2 C11 C10 -1.7(10) . . . . ?
C1 C8 C9 C10 -0.5(9) . . . . ?
C2 C3 C4 C5 -51.1(4) . . . . ?
C2 C3 C6 C7 76.0(4) . . . . ?
C2 C3 C6 C19 -104.6(4) . . . . ?
C2 C1 C8 C9 0.7(10) . . . . ?
C8 C1 C2 C3 174.9(6) . . . . ?
C8 C1 C2 C11 0.4(11) . . . . ?
C8 C9 C10 Br1 -178.2(4) . . . . ?
C8 C9 C10 C11 -0.9(8) . . . . ?
C9 C10 C11 C2 2.0(8) . . . . ?
Br1A C10A C11A C2A -177.4(18) . . . . ?
C1A N1 C5 N2 79.1(11) . . . . ?
C1A N1 C5 C4 -43.0(11) . . . . ?
C1A C2A C11A C10A 4(4) . . . . ?
C1A C8A C9A C10A 0(3) . . . . ?
C2A C3 C4 C5 -57.9(14) . . . . ?
C2A C3 C6 C7 83.9(11) . . . . ?
C2A C3 C6 C19 -96.7(10) . . . . ?
C2A C1A C8A C9A 7(4) . . . . ?
C8A C1A C2A C3 170(2) . . . . ?
C8A C1A C2A C11A -8(4) . . . . ?
C8A C9A C10A Br1A 175.7(15) . . . . ?
C8A C9A C10A C11A -4(3) . . . . ?
C9A C10A C11A C2A 2(3) . . . . ?
C12 S1 N1 C5 -70.2(2) . . . . ?
C12 S1 N1 C1 81.2(3) . . . . ?
C12 S1 N1 C1A 66.3(10) . . . . ?
C12 C13 C14 C15 -0.8(5) . . . . ?
C13 C12 C17 C16 0.5(4) . . . . ?
C13 C14 C15 C16 1.4(5) . . . . ?
C13 C14 C15 C18 180.0(3) . . . . ?
C14 C15 C16 C17 -1.0(5) . . . . ?
C15 C16 C17 C12 0.1(5) . . . . ?
C17 C12 C13 C14 -0.1(5) . . . . ?
C18 C15 C16 C17 -179.6(3) . . . . ?
C19 C6 C7 N2 -178.5(3) . . . . ?
C19 C6 C7 C21 3.7(5) . . . . ?
C22 N2 C5 N1 75.9(3) . . . . ?
C22 N2 C5 C4 -162.8(3) . . . . ?
C22 N2 C7 C6 -169.9(3) . . . . ?
C22 N2 C7 C21 8.1(4) . . . . ?
C22 C23 C24 C25 178.6(3) . . . . ?
C22 C23 C28 C27 -178.2(3) . . . . ?
C23 C24 C25 C26 -0.1(4) . . . . ?
C24 C23 C28 C27 1.4(4) . . . . ?
C24 C25 C26 C27 0.9(5) . . . . ?
C25 C26 C27 C28 -0.6(5) . . . . ?
C26 C27 C28 C23 -0.6(5) . . . . ?
C28 C23 C24 C25 -1.0(4) . . . . ?
